data_1573017
loop_
_publ_author_name
'Vinod, Kavya'
'Mathew, Renny'
'Jandl, Christian'
'Thomas, Brijith'
'Hariharan, Mahesh'

_publ_section_title
;
 Electron diffraction and solid-state NMR reveal the structure and exciton
 coupling in a eumelanin precursor.
;
_journal_issue 39
_journal_name_full 'Chemical science'
_journal_page_first 16015
_journal_page_last 16024
_journal_paper_doi 10.1039/d4sc05453a
_journal_volume 15
_journal_year 2024
_chemical_compound_source 'see text'
_chemical_formula_moiety 'C9 H7 N O4'
_chemical_formula_sum 'C9 H7 N O4'
_chemical_formula_weight 193.16
_space_group_IT_number 2
_space_group_name_Hall '-P 1'
_space_group_name_H-M_alt 'P -1'
_symmetry_cell_setting triclinic
_symmetry_Int_Tables_number 2
_symmetry_space_group_name_Hall '-P 1'
_symmetry_space_group_name_H-M 'P -1'
_atom_sites_solution_hydrogens mixed
_atom_sites_solution_primary XT
_atom_sites_solution_secondary difmap
_audit_update_record
;
2024-05-29 deposited with the CCDC.	2024-09-16 downloaded from the CCDC.
;
_cell_angle_alpha 82.27(3)
_cell_angle_beta 87.799(13)
_cell_angle_gamma 70.095(13)
_cell_formula_units_Z 4
_cell_length_a 7.49(7)
_cell_length_b 10.23(9)
_cell_length_c 10.81(10)
_cell_measurement_reflns_used 156
_cell_measurement_temperature 298
_cell_measurement_theta_max 0.8142
_cell_measurement_theta_min 0.2916
_cell_volume 772(12)
_computing_cell_refinement 'SAINT (Bruker 2019)'
_computing_data_collection 'Eldix (ELDICO 2023)'
_computing_data_reduction 'SAINT (Bruker 2019)'
_computing_molecular_graphics 'Mercury (Macrae 2008)'
_computing_publication_material 'EnCIFer (Allen 2004), PLATON (Spek 2009)'
_computing_structure_refinement 'SHELXL (Sheldrick 2015), ShelXle (Huebschle 2011)'
_computing_structure_solution 'SHELXT (Sheldrick 2015)'
_diffrn_ambient_temperature 298
_diffrn_detector 'Dectris QUADRO'
_diffrn_detector_area_resol_mean 13.33
_diffrn_measured_fraction_theta_full 0.971
_diffrn_measured_fraction_theta_max 0.969
_diffrn_measurement_device 'ELDICO ED-1'
_diffrn_measurement_device_type 'electron diffractometer'
_diffrn_measurement_method 'continuous rotation 3D ED'
_diffrn_radiation_source LaB~6~
_diffrn_radiation_type electron
_diffrn_radiation_wavelength 0.02851
_diffrn_reflns_av_R_equivalents 0.1488
_diffrn_reflns_av_unetI/netI 0.1551
_diffrn_reflns_limit_h_max 9
_diffrn_reflns_limit_h_min -8
_diffrn_reflns_limit_k_max 12
_diffrn_reflns_limit_k_min -11
_diffrn_reflns_limit_l_max 12
_diffrn_reflns_limit_l_min -12
_diffrn_reflns_number 7939
_diffrn_reflns_reduction_process
;
;
_diffrn_reflns_theta_full 0.98
_diffrn_reflns_theta_max 0.98
_diffrn_reflns_theta_min 0.08
_exptl_absorpt_correction_T_max 0.7431
_exptl_absorpt_correction_T_min 0.3575
_exptl_absorpt_correction_type multi-scan
_exptl_absorpt_process_details 'SADABS 2016/2 (Bruker 2016)'
_exptl_crystal_colour colourless
_exptl_crystal_density_diffrn 1.660
_exptl_crystal_density_method 'Not Measured'
_exptl_crystal_description nanocrystals
_exptl_crystal_F_000 0
_refine_diff_density_max 0.219
_refine_diff_density_min -0.258
_refine_diff_density_rms 0.051
_refine_ls_extinction_coef 1996(21)
_refine_ls_extinction_expression FC^*^=KFC[1+0.001XFC^2^\L^3^/SIN(2\Q)]^-1/4^
_refine_ls_extinction_method 'shelxl-2019/1 (sheldrick 2015)'
_refine_ls_goodness_of_fit_ref 1.088
_refine_ls_hydrogen_treatment mixed
_refine_ls_matrix_type full
_refine_ls_number_parameters 264
_refine_ls_number_reflns 2729
_refine_ls_number_restraints 2
_refine_ls_restrained_S_all 1.088
_refine_ls_R_factor_all 0.1880
_refine_ls_R_factor_gt 0.1365
_refine_ls_shift/su_max 0.099
_refine_ls_shift/su_mean 0.001
_refine_ls_structure_factor_coef Fsqd
_refine_ls_weighting_details 'W=1/[\S^2^(FO^2^)+(0.1448P)^2^+0.3234P] WHERE P=(FO^2^+2FC^2^)/3'
_refine_ls_weighting_scheme calc
_refine_ls_wR_factor_gt 0.3234
_refine_ls_wR_factor_ref 0.3604
_reflns_number_gt 1582
_reflns_number_total 2729
_reflns_threshold_expression I>2\s(I)
_cod_data_source_file d4sc05453a2.cif
_cod_data_source_block I
_cod_database_code 1573017

loop_
_space_group_symop_id
_space_group_symop_operation_xyz
1 x,y,z
2 -x,-y,-z

loop_
_atom_site_aniso_label
_atom_site_aniso_U_11
_atom_site_aniso_U_22
_atom_site_aniso_U_33
_atom_site_aniso_U_23
_atom_site_aniso_U_13
_atom_site_aniso_U_12
O1 0.042(4) 0.046(5) 0.024(3) -0.007(3) 0.005(3) -0.028(4)
O2 0.037(4) 0.045(5) 0.035(4) -0.015(3) 0.007(3) -0.030(4)
O3 0.045(4) 0.049(5) 0.023(3) -0.009(3) 0.009(3) -0.036(4)
O4 0.030(4) 0.042(4) 0.027(3) -0.011(3) -0.001(3) -0.025(3)
N1 0.031(4) 0.024(4) 0.031(4) -0.005(3) 0.001(3) -0.016(3)
C1 0.024(4) 0.029(5) 0.032(4) -0.014(4) 0.009(3) -0.020(4)
C2 0.023(4) 0.030(5) 0.031(4) -0.014(4) 0.007(3) -0.018(4)
C3 0.017(4) 0.029(5) 0.018(3) -0.013(3) 0.004(3) -0.012(4)
C4 0.026(4) 0.031(5) 0.018(4) -0.009(3) 0.005(3) -0.015(4)
C5 0.024(4) 0.029(5) 0.027(4) -0.005(4) 0.000(3) -0.015(4)
O5 0.055(5) 0.038(5) 0.040(4) 0.006(4) 0.004(4) 0.013(4)
C6 0.031(4) 0.039(5) 0.014(3) -0.012(3) 0.004(3) -0.020(4)
O6 0.049(5) 0.044(5) 0.043(4) -0.030(4) -0.013(4) 0.011(4)
O7 0.045(4) 0.028(4) 0.021(3) -0.002(3) -0.010(3) 0.003(4)
C7 0.024(4) 0.028(5) 0.022(4) -0.012(3) 0.004(3) -0.015(4)
C8 0.019(4) 0.030(5) 0.012(3) -0.004(3) -0.001(3) -0.013(4)
O8 0.038(4) 0.020(4) 0.024(3) -0.001(3) -0.002(3) -0.001(3)
C9 0.025(4) 0.032(5) 0.016(3) -0.002(3) -0.002(3) -0.018(4)
N2 0.034(4) 0.042(5) 0.026(4) 0.001(4) -0.011(3) -0.009(4)
C10 0.039(5) 0.039(6) 0.041(5) -0.017(5) 0.012(4) -0.003(5)
C11 0.033(5) 0.046(6) 0.040(5) -0.018(5) 0.008(4) -0.008(5)
C12 0.030(4) 0.034(5) 0.022(4) -0.007(4) 0.001(3) -0.010(4)
C13 0.029(4) 0.033(5) 0.026(4) -0.004(4) 0.003(3) -0.013(4)
C14 0.034(5) 0.035(6) 0.036(5) -0.012(4) 0.011(4) -0.008(4)
C15 0.036(5) 0.032(5) 0.014(4) -0.010(4) -0.002(3) -0.003(4)
C16 0.031(4) 0.045(6) 0.024(4) -0.015(4) 0.004(4) -0.020(4)
C17 0.039(5) 0.024(5) 0.029(4) -0.013(4) 0.010(4) -0.011(4)
C18 0.027(4) 0.018(5) 0.021(4) 0.002(4) -0.001(3) 0.009(4)

loop_
_atom_site_label
_atom_site_type_symbol
_atom_site_thermal_displace_type
_atom_site_fract_x
_atom_site_fract_y
_atom_site_fract_z
_atom_site_occupancy
_atom_site_U_iso_or_equiv
_atom_site_calc_flag
_atom_site_refinement_flags
_atom_site_disorder_assembly
_atom_site_disorder_group
O1 O Uani -0.3548(10) 0.5613(8) 0.8991(6) 1.000 0.034(2) d . . .
O2 O Uani -0.3867(10) 0.5601(8) 1.1056(6) 1.000 0.034(3) d D . .
O3 O Uani 0.3758(10) 0.9360(8) 0.8460(6) 1.000 0.034(2) d . . .
O4 O Uani 0.3452(9) 0.9580(7) 1.0896(6) 1.000 0.029(2) d . . .
N1 N Uani -0.0858(10) 0.6955(7) 0.8969(6) 1.000 0.027(2) d . . .
C1 C Uani -0.3142(10) 0.5909(8) 1.0006(7) 1.000 0.025(3) d . . .
C2 C Uani -0.1772(11) 0.6617(8) 1.0011(7) 1.000 0.025(3) d . . .
C3 C Uani 0.0359(10) 0.7601(8) 0.9282(6) 1.000 0.019(2) d . . .
C4 C Uani 0.0176(10) 0.7698(8) 1.0592(6) 1.000 0.023(3) d . . .
C5 C Uani -0.1171(10) 0.7064(8) 1.1042(7) 1.000 0.025(3) d . . .
O5 O Uani 1.0413(12) 0.2176(9) 0.5992(7) 1.000 0.053(3) d D . .
C6 C Uani 0.1574(10) 0.8162(8) 0.8546(6) 1.000 0.025(2) d . . .
O6 O Uani 1.0267(11) 0.2343(9) 0.3891(7) 1.000 0.050(3) d . . .
O7 O Uani 0.2842(10) 0.9757(8) 0.3438(6) 1.000 0.035(2) d . . .
C7 C Uani 0.2577(10) 0.8801(8) 0.9141(6) 1.000 0.022(3) d . . .
C8 C Uani 0.2390(10) 0.8895(8) 1.0430(6) 1.000 0.019(2) d . . .
O8 O Uani 0.3147(10) 0.9701(7) 0.5907(6) 1.000 0.030(2) d . . .
C9 C Uani 0.1239(10) 0.8340(8) 1.1158(6) 1.000 0.022(2) d . . .
N2 N Uani 0.7403(11) 0.5001(8) 0.3849(7) 1.000 0.035(3) d . . .
C10 C Uani 0.9692(12) 0.2832(10) 0.4832(8) 1.000 0.042(3) d . . .
C11 C Uani 0.8313(12) 0.4159(10) 0.4905(8) 1.000 0.040(3) d . . .
C12 C Uani 0.6220(11) 0.6238(9) 0.4210(7) 1.000 0.029(3) d . . .
C13 C Uani 0.6423(11) 0.6183(9) 0.5512(7) 1.000 0.029(3) d . . .
C14 C Uani 0.7747(12) 0.4848(9) 0.5980(8) 1.000 0.036(3) d . . .
C15 C Uani 0.5026(11) 0.7402(8) 0.3532(6) 1.000 0.029(3) d . . .
C16 C Uani 0.3990(11) 0.8574(9) 0.4117(7) 1.000 0.031(3) d . . .
C17 C Uani 0.4169(12) 0.8528(8) 0.5398(7) 1.000 0.030(3) d . . .
C18 C Uani 0.5362(10) 0.7338(8) 0.6113(7) 1.000 0.027(3) d . . .
H1 H Uiso -0.465(6) 0.501(5) 1.099(4) 1.000 0.0510 d DU . .
H1N H Uiso -0.10470 0.67595 0.81004 1.000 0.0320 c RU . .
H3 H Uiso 0.41476 0.99533 0.89553 1.000 0.0510 c RU . .
H4 H Uiso 0.30744 0.97312 1.17583 1.000 0.0440 c RU . .
H5 H Uiso -0.16458 0.69476 1.19939 1.000 0.0300 c RU . .
H6 H Uiso 0.17147 0.80954 0.75561 1.000 0.0300 c RU . .
H9 H Uiso 0.11507 0.83948 1.21509 1.000 0.0270 c RU . .
H2 H Uiso 1.138(6) 0.130(4) 0.582(6) 1.000 0.0790 d DU . .
H2N H Uiso 0.75765 0.47519 0.29684 1.000 0.0420 c RU . .
H7 H Uiso 0.21612 1.04350 0.40012 1.000 0.0530 c RU . .
H8 H Uiso 0.35423 0.96064 0.67780 1.000 0.0440 c RU . .
H14 H Uiso 0.82096 0.44539 0.69339 1.000 0.0430 c RU . .
H15 H Uiso 0.48723 0.74258 0.25387 1.000 0.0350 c RU . .
H18 H Uiso 0.54701 0.73024 0.71118 1.000 0.0320 c RU . .

loop_
_geom_angle_atom_site_label_1
_geom_angle_atom_site_label_2
_geom_angle_atom_site_label_3
_geom_angle
_geom_angle_site_symmetry_1
_geom_angle_site_symmetry_2
_geom_angle_site_symmetry_3
_geom_angle_publ_flag
C2 N1 C3 109.3(8) . . . yes
C1 O2 H1 113(3) . . . no
C7 O3 H3 109.00 . . . no
C8 O4 H4 109.00 . . . no
O2 C1 C2 117.9(8) . . . yes
O1 C1 O2 123.4(10) . . . yes
O1 C1 C2 118.7(8) . . . yes
C3 N1 H1N 125.00 . . . no
C2 N1 H1N 125.00 . . . no
N1 C2 C5 109.5(9) . . . yes
C1 C2 C5 127.1(8) . . . no
N1 C2 C1 123.4(8) . . . yes
N1 C3 C4 107.8(7) . . . yes
N1 C3 C6 131.1(8) . . . yes
C4 C3 C6 121.1(7) . . . no
C5 C4 C9 133.4(8) . . . no
C3 C4 C9 119.8(7) . . . no
C3 C4 C5 106.8(7) . . . no
C2 C5 C4 106.6(8) . . . no
C3 C6 C7 117.0(8) . . . no
O3 C7 C8 119.7(8) . . . yes
C6 C7 C8 121.6(8) . . . no
O3 C7 C6 118.7(8) . . . yes
C7 C8 C9 122.1(8) . . . no
O4 C8 C7 115.4(7) . . . yes
O4 C8 C9 122.6(8) . . . yes
C4 C9 C8 118.3(8) . . . no
C11 N2 C12 107.7(9) . . . yes
C4 C5 H5 127.00 . . . no
C2 C5 H5 127.00 . . . no
C10 O5 H2 104(4) . . . no
C3 C6 H6 121.00 . . . no
C7 C6 H6 121.00 . . . no
C16 O7 H7 109.00 . . . no
C17 O8 H8 109.00 . . . no
C8 C9 H9 121.00 . . . no
C4 C9 H9 121.00 . . . no
C11 N2 H2N 126.00 . . . no
C12 N2 H2N 126.00 . . . no
O5 C10 O6 122.8(11) . . . yes
O5 C10 C11 111.5(9) . . . yes
O6 C10 C11 125.6(9) . . . yes
N2 C11 C14 111.1(10) . . . yes
C10 C11 C14 127.5(9) . . . no
N2 C11 C10 121.3(9) . . . yes
N2 C12 C13 108.6(8) . . . yes
N2 C12 C15 130.8(9) . . . yes
C13 C12 C15 120.6(8) . . . no
C14 C13 C18 131.7(9) . . . no
C12 C13 C18 119.7(8) . . . no
C12 C13 C14 108.6(8) . . . no
C11 C14 C13 104.0(9) . . . no
C12 C15 C16 120.3(9) . . . no
O7 C16 C17 119.9(8) . . . yes
C15 C16 C17 119.6(8) . . . no
O7 C16 C15 120.5(9) . . . yes
C16 C17 C18 121.1(8) . . . no
O8 C17 C16 116.8(8) . . . yes
O8 C17 C18 122.1(9) . . . yes
C13 C18 C17 118.8(9) . . . no
C11 C14 H14 128.00 . . . no
C13 C14 H14 128.00 . . . no
C12 C15 H15 120.00 . . . no
C16 C15 H15 120.00 . . . no
C13 C18 H18 121.00 . . . no
C17 C18 H18 121.00 . . . no

loop_
_geom_bond_atom_site_label_1
_geom_bond_atom_site_label_2
_geom_bond_distance
_geom_bond_site_symmetry_1
_geom_bond_site_symmetry_2
_geom_bond_publ_flag
O1 C1 1.251(16) . . yes
O2 C1 1.287(16) . . yes
O3 C7 1.354(17) . . yes
O4 C8 1.372(17) . . yes
N1 C2 1.362(16) . . yes
N1 C3 1.370(17) . . yes
O2 H1 0.99(5) . . no
O3 H3 0.9800 . . no
O4 H4 0.9800 . . no
C1 C2 1.444(18) . . no
N1 H1N 1.0100 . . no
C2 C5 1.404(17) . . no
C3 C4 1.431(16) . . no
C3 C6 1.403(17) . . no
C4 C5 1.414(17) . . no
C4 C9 1.393(17) . . no
O5 C10 1.376(17) . . yes
O6 C10 1.195(16) . . yes
C6 C7 1.375(17) . . no
C7 C8 1.408(16) . . no
O7 C16 1.358(17) . . yes
C8 C9 1.359(17) . . no
O8 C17 1.360(16) . . yes
N2 C12 1.372(17) . . yes
N2 C11 1.380(17) . . yes
O5 H2 0.98(4) . . no
C5 H5 1.0800 . . no
C6 H6 1.0800 . . no
O7 H7 0.9800 . . no
O8 H8 0.9800 . . no
C9 H9 1.0800 . . no
N2 H2N 1.0100 . . no
C10 C11 1.408(19) . . no
C11 C14 1.416(18) . . no
C12 C13 1.413(17) . . no
C12 C15 1.358(17) . . no
C13 C14 1.427(18) . . no
C13 C18 1.406(17) . . no
C15 C16 1.404(17) . . no
C16 C17 1.389(17) . . no
C17 C18 1.392(17) . . no
C14 H14 1.0800 . . no
C15 H15 1.0800 . . no
C18 H18 1.0800 . . no

loop_
_geom_hbond_atom_site_label_D
_geom_hbond_atom_site_label_H
_geom_hbond_atom_site_label_A
_geom_hbond_distance_DH
_geom_hbond_distance_HA
_geom_hbond_distance_DA
_geom_hbond_angle_DHA
_geom_hbond_site_symmetry_A
_geom_hbond_publ_flag
O2 H1 O1 0.99(5) 1.68(5) 2.64(3) 164(4) 2_467 yes
N1 H1N O6 1.0100 2.3600 3.13(3) 132.00 2_666 yes
O5 H2 O8 0.98(4) 1.71(4) 2.67(3) 166(6) 1_645 yes
N2 H2N O2 1.0100 2.2900 3.12(3) 138.00 1_654 yes
O3 H3 O4 0.9800 2.1600 2.67(3) 111.00 . yes
O3 H3 O4 0.9800 2.0300 2.81(3) 135.00 2_677 yes
O4 H4 O7 0.9800 1.8200 2.79(3) 169.00 1_556 yes
O7 H7 O6 0.9800 1.9800 2.79(3) 138.00 1_465 yes
O7 H7 O8 0.9800 2.1600 2.68(3) 111.00 . yes
O8 H8 O3 0.9800 1.8100 2.77(3) 167.00 . yes
C6 H6 O6 1.0800 2.3800 3.20(3) 131.00 2_666 yes
C9 H9 O5 1.0800 2.3900 3.32(3) 143.00 2_667 yes
C15 H15 O2 1.0800 2.5400 3.37(3) 133.00 1_654 yes
C15 H15 O4 1.0800 2.5800 3.35(3) 128.00 1_554 yes
C18 H18 O1 1.0800 2.4400 3.35(3) 140.00 1_655 yes

loop_
_geom_torsion_atom_site_label_1
_geom_torsion_atom_site_label_2
_geom_torsion_atom_site_label_3
_geom_torsion_atom_site_label_4
_geom_torsion
_geom_torsion_site_symmetry_1
_geom_torsion_site_symmetry_2
_geom_torsion_site_symmetry_3
_geom_torsion_site_symmetry_4
_geom_torsion_publ_flag
C3 N1 C2 C1 -179.3(7) . . . . no
C3 N1 C2 C5 0.8(9) . . . . no
C2 N1 C3 C4 -1.1(9) . . . . no
C2 N1 C3 C6 -178.6(8) . . . . no
O1 C1 C2 N1 -1.6(12) . . . . no
O1 C1 C2 C5 178.3(8) . . . . no
O2 C1 C2 N1 177.7(8) . . . . no
O2 C1 C2 C5 -2.5(13) . . . . no
N1 C2 C5 C4 -0.2(9) . . . . no
C1 C2 C5 C4 180.0(8) . . . . no
N1 C3 C4 C5 1.0(9) . . . . no
N1 C3 C4 C9 -178.8(7) . . . . no
C6 C3 C4 C5 178.8(7) . . . . no
C6 C3 C4 C9 -1.0(12) . . . . no
N1 C3 C6 C7 177.5(8) . . . . no
C4 C3 C6 C7 0.2(11) . . . . no
C3 C4 C5 C2 -0.5(9) . . . . no
C9 C4 C5 C2 179.3(9) . . . . no
C3 C4 C9 C8 1.8(11) . . . . no
C5 C4 C9 C8 -177.9(8) . . . . no
C3 C6 C7 O3 -179.7(7) . . . . no
C3 C6 C7 C8 -0.3(12) . . . . no
O3 C7 C8 O4 0.5(11) . . . . no
O3 C7 C8 C9 -179.4(8) . . . . no
C6 C7 C8 O4 -179.0(7) . . . . no
C6 C7 C8 C9 1.2(12) . . . . no
O4 C8 C9 C4 178.2(7) . . . . no
C7 C8 C9 C4 -2.0(12) . . . . no
C12 N2 C11 C10 -177.2(9) . . . . no
C12 N2 C11 C14 -0.7(11) . . . . no
C11 N2 C12 C13 1.3(10) . . . . no
C11 N2 C12 C15 180.0(10) . . . . no
O5 C10 C11 N2 180.0(9) . . . . no
O5 C10 C11 C14 4.0(14) . . . . no
O6 C10 C11 N2 3.8(16) . . . . no
O6 C10 C11 C14 -172.1(10) . . . . no
N2 C11 C14 C13 -0.2(11) . . . . no
C10 C11 C14 C13 176.1(9) . . . . no
N2 C12 C13 C14 -1.5(10) . . . . no
N2 C12 C13 C18 179.6(8) . . . . no
C15 C12 C13 C14 179.7(8) . . . . no
C15 C12 C13 C18 0.8(13) . . . . no
N2 C12 C15 C16 -177.9(9) . . . . no
C13 C12 C15 C16 0.7(13) . . . . no
C12 C13 C14 C11 1.0(10) . . . . no
C18 C13 C14 C11 179.8(9) . . . . no
C12 C13 C18 C17 -1.7(12) . . . . no
C14 C13 C18 C17 179.6(9) . . . . no
C12 C15 C16 O7 177.8(8) . . . . no
C12 C15 C16 C17 -1.1(13) . . . . no
O7 C16 C17 O8 0.3(13) . . . . no
O7 C16 C17 C18 -178.8(8) . . . . no
C15 C16 C17 O8 179.3(8) . . . . no
C15 C16 C17 C18 0.1(13) . . . . no
O8 C17 C18 C13 -177.8(8) . . . . no
C16 C17 C18 C13 1.3(13) . . . . no
